data_1536241
loop_
_publ_author_name
'Dahm, M.'
'Adam, A.'

_publ_section_title
;
 Darstellung und Kristallstrukturen der ersten
 Alkalimetall-hexacarbonato-oxotetraberyllate: K6 (Be4 O (C O3)6) * 7(H2
 O) und K6 (Be4 O (C O3)6)
;
_journal_name_full 'Zeitschrift fuer Anorganische und Allgemeine Chemie'
_journal_page_first 1861
_journal_page_last 1867
_journal_volume 628
_journal_year 2002
_chemical_formula_sum 'C6 Be4 K6 O19'
_chemical_name_systematic 'K6 (Be4 O (C O3)6)'
_space_group_IT_number 148
_symmetry_space_group_name_Hall '-R 3'
_symmetry_space_group_name_H-M 'R -3 :H'
_cell_angle_alpha 90
_cell_angle_beta 90
_cell_angle_gamma 120
_cell_formula_units_Z 6
_cell_length_a 14.1642
_cell_length_b 14.1642
_cell_length_c 17.0447
_cell_volume 2961.448
_citation_journal_id_ASTM ZAACAB
_cod_data_source_file Dahm_ZAACAB_2002_738.cif
_cod_data_source_block C6Be4K6O19
_cod_database_code 1536241

loop_
_symmetry_equiv_pos_as_xyz
x,y,z
-y,x-y,z
-x+y,-x,z
-x,-y,-z
y,-x+y,-z
x-y,x,-z
x+2/3,y+1/3,z+1/3
-y+2/3,x-y+1/3,z+1/3
-x+y+2/3,-x+1/3,z+1/3
-x+2/3,-y+1/3,-z+1/3
y+2/3,-x+y+1/3,-z+1/3
x-y+2/3,x+1/3,-z+1/3
x+1/3,y+2/3,z+2/3
-y+1/3,x-y+2/3,z+2/3
-x+y+1/3,-x+2/3,z+2/3
-x+1/3,-y+2/3,-z+2/3
y+1/3,-x+y+2/3,-z+2/3
x-y+1/3,x+2/3,-z+2/3

loop_
_atom_site_label
_atom_site_type_symbol
_atom_site_fract_x
_atom_site_fract_y
_atom_site_fract_z
_atom_site_occupancy
_atom_site_U_iso_or_equiv
C2 C+4 0.1895 0.0163 0.1465 1 0.0
O4 O-2 0.2141 0.5005 0.01856 1 0.0
O6 O-2 0.4965 0.3639 0.1187 1 0.0
O7 O-2 0.2736 0.0362 0.10936 1 0.0
C1 C+4 0.2833 0.4675 0.02729 1 0.0
O5 O-2 0.1219 0.0436 0.11859 1 0.0
Be2 Be+2 0 0 0.1524 1 0.0
Be1 Be+2 0.5786 0.3659 0.0512 1 0.0
O3 O-2 0.2624 0.3906 0.07296 1 0.0
K2 K+1 0.28353 0.22041 0.04143 1 0.0
O2 O-2 0.514 0.14182 0.01275 1 0.0
O1 O-2 0.6667 0.3333 0.0827 1 0.0
K1 K+1 0.53917 0.57541 0.10739 1 0.0
